data_8106960
loop_
_publ_author_name
'Mostafa, Gamal A. E.'
'Ghabbour, Hazem A.'
'Abdel-Aziz, Hatem A.'

_publ_section_title
;
 Crystal structure of 2-benzylisothiouronium tetraphenylborate, C32H31BN2S
;
_journal_issue 2
_journal_name_full 'Zeitschrift f\"ur Kristallographie - New Crystal Structures'
_journal_page_first 631
_journal_page_last 633
_journal_paper_doi 10.1515/ncrs-2015-0219
_journal_volume 231
_journal_year 2016
_chemical_formula_sum 'C32 H31 B N2 S'
_chemical_formula_weight 486.46
_space_group_crystal_system monoclinic
_space_group_IT_number 14
_space_group_name_Hall '-P 2ybc'
_space_group_name_H-M_alt 'P 1 21/c 1'
_atom_sites_solution_hydrogens mixed
_cell_angle_alpha 90
_cell_angle_beta 92.176(2)
_cell_angle_gamma 90
_cell_formula_units_Z 4
_cell_length_a 8.7214(4)
_cell_length_b 15.4388(7)
_cell_length_c 20.1249(10)
_cell_measurement_reflns_used 5159
_cell_measurement_temperature 296(2)
_cell_measurement_theta_max 26.80
_cell_measurement_theta_min 2.34
_cell_volume 2707.8(2)
_computing_cell_refinement 'Bruker SAINT'
_computing_data_collection 'Bruker APEX2'
_computing_data_reduction 'Bruker SAINT'
_computing_molecular_graphics 'Bruker SHELXTL'
_computing_publication_material 'Bruker SHELXTL'
_computing_structure_refinement 'SHELXL-2014 (Sheldrick 2014)'
_computing_structure_solution 'SHELXS-97 (Sheldrick 2008)'
_diffrn_ambient_temperature 296(2)
_diffrn_measured_fraction_theta_full 0.994
_diffrn_measured_fraction_theta_max 0.994
_diffrn_measurement_device_type 'Bruker APEX-II D8 Venture'
_diffrn_measurement_method '\f and \w scans'
_diffrn_radiation_type MoK\a
_diffrn_radiation_wavelength 0.71073
_diffrn_reflns_av_R_equivalents 0.0687
_diffrn_reflns_av_unetI/netI 0.1053
_diffrn_reflns_Laue_measured_fraction_full 0.994
_diffrn_reflns_Laue_measured_fraction_max 0.994
_diffrn_reflns_limit_h_max 9
_diffrn_reflns_limit_h_min -10
_diffrn_reflns_limit_k_max 18
_diffrn_reflns_limit_k_min -18
_diffrn_reflns_limit_l_max 23
_diffrn_reflns_limit_l_min -23
_diffrn_reflns_number 12995
_diffrn_reflns_point_group_measured_fraction_full 0.994
_diffrn_reflns_point_group_measured_fraction_max 0.994
_diffrn_reflns_theta_full 24.998
_diffrn_reflns_theta_max 24.998
_diffrn_reflns_theta_min 2.337
_diffrn_source graphit
_exptl_absorpt_coefficient_mu 0.143
_exptl_absorpt_correction_T_max 0.9752
_exptl_absorpt_correction_T_min 0.8543
_exptl_absorpt_correction_type multi-scan
_exptl_absorpt_process_details SADABS_Bruker_2014
_exptl_crystal_colour colourless
_exptl_crystal_density_diffrn 1.193
_exptl_crystal_description plate
_exptl_crystal_F_000 1032
_exptl_crystal_size_max 0.587
_exptl_crystal_size_mid 0.321
_exptl_crystal_size_min 0.091
_refine_diff_density_max 0.294
_refine_diff_density_min -0.384
_refine_diff_density_rms 0.051
_refine_ls_extinction_coef .
_refine_ls_extinction_method none
_refine_ls_goodness_of_fit_ref 1.029
_refine_ls_hydrogen_treatment mixed
_refine_ls_matrix_type full
_refine_ls_number_parameters 341
_refine_ls_number_reflns 4737
_refine_ls_number_restraints 0
_refine_ls_restrained_S_all 1.029
_refine_ls_R_factor_all 0.0908
_refine_ls_R_factor_gt 0.0586
_refine_ls_shift/su_max 0.000
_refine_ls_shift/su_mean 0.000
_refine_ls_structure_factor_coef Fsqd
_refine_ls_weighting_details 'w=1/[\s^2^(Fo^2^)+(0.0499P)^2^+0.8355P] where P=(Fo^2^+2Fc^2^)/3'
_refine_ls_weighting_scheme calc
_refine_ls_wR_factor_gt 0.1406
_refine_ls_wR_factor_ref 0.1588
_reflns_Friedel_coverage 0.000
_reflns_Friedel_fraction_full .
_reflns_Friedel_fraction_max .
_reflns_number_gt 3407
_reflns_number_total 4737
_reflns_threshold_expression 'I > 2\s(I)'
_cod_data_source_file suppl_ncrs-2015-0219_suppl.cif
_cod_data_source_block a_a
_cod_original_sg_symbol_H-M 'P 21/c'
_cod_database_code 8106960
_shelx_space_group_comment
;
The symmetry employed for this shelxl refinement is uniquely defined
by the following loop, which should always be used as a source of
symmetry information in preference to the above space-group names.
They are only intended as comments.
;
_shelx_estimated_absorpt_t_min 0.921
_shelx_estimated_absorpt_t_max 0.987

loop_
_space_group_symop_operation_xyz
'x, y, z'
'-x, y+1/2, -z+1/2'
'-x, -y, -z'
'x, -y-1/2, z-1/2'

loop_
_atom_site_label
_atom_site_type_symbol
_atom_site_fract_x
_atom_site_fract_y
_atom_site_fract_z
_atom_site_U_iso_or_equiv
_atom_site_adp_type
_atom_site_occupancy
_atom_site_site_symmetry_order
_atom_site_calc_flag
_atom_site_refinement_flags_posn
_atom_site_refinement_flags_adp
_atom_site_refinement_flags_occupancy
_atom_site_disorder_assembly
_atom_site_disorder_group
S1 S 0.95865(8) 0.83707(5) 0.65609(4) 0.0530(2) Uani 1 1 d . . . . .
N1 N 0.7218(3) 0.79750(17) 0.73063(16) 0.0561(7) Uani 1 1 d . . . . .
N2 N 0.9091(3) 0.88179(17) 0.77779(15) 0.0621(7) Uani 1 1 d . . . . .
C1 C 0.8763(4) 0.8703(2) 0.49043(18) 0.0785(10) Uani 1 1 d . . . . .
H1A H 0.8077 0.9127 0.5062 0.094 Uiso 1 1 calc R U . . .
C2 C 0.9436(4) 0.8825(2) 0.4298(2) 0.0926(13) Uani 1 1 d . . . . .
H2A H 0.9196 0.9324 0.4039 0.111 Uiso 1 1 calc R U . . .
C3 C 1.0435(4) 0.8231(2) 0.40795(17) 0.0756(10) Uani 1 1 d . . . . .
H3A H 1.0912 0.8318 0.3668 0.091 Uiso 1 1 calc R U . . .
C4 C 1.0761(4) 0.7508(2) 0.44440(17) 0.0674(9) Uani 1 1 d . . . . .
H4A H 1.1455 0.7090 0.4284 0.081 Uiso 1 1 calc R U . . .
C5 C 1.0088(3) 0.73826(18) 0.50439(14) 0.0539(7) Uani 1 1 d . . . . .
H5A H 1.0327 0.6879 0.5298 0.065 Uiso 1 1 calc R U . . .
C6 C 0.9072(3) 0.79804(17) 0.52781(13) 0.0453(6) Uani 1 1 d . . . . .
C7 C 0.8340(3) 0.78413(19) 0.59382(14) 0.0533(7) Uani 1 1 d . . . . .
H7A H 0.8254 0.7215 0.6035 0.064 Uiso 1 1 calc R U . . .
H7B H 0.7300 0.8100 0.5932 0.064 Uiso 1 1 calc R U . . .
C8 C 0.8519(3) 0.83781(15) 0.72675(13) 0.0416(6) Uani 1 1 d . . . . .
B1 B 0.5986(3) 0.50458(15) 0.68857(13) 0.0304(6) Uani 1 1 d . . . . .
C10 C 0.5575(3) 0.50080(13) 0.76742(11) 0.0324(5) Uani 1 1 d . . . . .
C11 C 0.4070(3) 0.51381(15) 0.78731(13) 0.0416(6) Uani 1 1 d . . . . .
H11A H 0.3303 0.5294 0.7547 0.050 Uiso 1 1 calc R U . . .
C12 C 0.3655(4) 0.50485(17) 0.85282(15) 0.0590(8) Uani 1 1 d . . . . .
H12A H 0.2624 0.5150 0.8643 0.071 Uiso 1 1 calc R U . . .
C13 C 0.4727(4) 0.48143(19) 0.90088(15) 0.0672(9) Uani 1 1 d . . . . .
H13A H 0.4444 0.4754 0.9458 0.081 Uiso 1 1 calc R U . . .
C14 C 0.6210(4) 0.46678(18) 0.88389(14) 0.0610(8) Uani 1 1 d . . . . .
H14A H 0.6961 0.4503 0.9169 0.073 Uiso 1 1 calc R U . . .
C15 C 0.6614(3) 0.47608(15) 0.81813(13) 0.0455(6) Uani 1 1 d . . . . .
H15A H 0.7646 0.4651 0.8073 0.055 Uiso 1 1 calc R U . . .
C16 C 0.7811(2) 0.52111(13) 0.67572(11) 0.0314(5) Uani 1 1 d . . . . .
C17 C 0.8716(2) 0.57788(14) 0.71483(13) 0.0386(6) Uani 1 1 d . . . . .
H17A H 0.8307 0.6005 0.7543 0.046 Uiso 1 1 calc R U . . .
C18 C 1.0183(3) 0.60250(16) 0.69837(15) 0.0479(7) Uani 1 1 d . . . . .
H18A H 1.0753 0.6413 0.7264 0.057 Uiso 1 1 calc R U . . .
C19 C 1.0820(3) 0.57103(17) 0.64158(15) 0.0491(7) Uani 1 1 d . . . . .
H19A H 1.1822 0.5880 0.6300 0.059 Uiso 1 1 calc R U . . .
C20 C 0.9979(3) 0.51483(17) 0.60215(13) 0.0442(6) Uani 1 1 d . . . . .
H20A H 1.0406 0.4924 0.5630 0.053 Uiso 1 1 calc R U . . .
C21 C 0.8510(2) 0.49027(15) 0.61882(12) 0.0373(6) Uani 1 1 d . . . . .
H21A H 0.7958 0.4510 0.5905 0.045 Uiso 1 1 calc R U . . .
C22 C 0.5405(2) 0.40972(13) 0.65913(11) 0.0319(5) Uani 1 1 d . . . . .
C23 C 0.6232(3) 0.33435(14) 0.67409(13) 0.0417(6) Uani 1 1 d . . . . .
H23A H 0.7180 0.3395 0.6986 0.050 Uiso 1 1 calc R U . . .
C24 C 0.5744(3) 0.25289(16) 0.65511(15) 0.0532(7) Uani 1 1 d . . . . .
H24A H 0.6361 0.2039 0.6662 0.064 Uiso 1 1 calc R U . . .
C25 C 0.4379(4) 0.24207(18) 0.62048(16) 0.0621(9) Uani 1 1 d . . . . .
H25A H 0.4034 0.1859 0.6078 0.074 Uiso 1 1 calc R U . . .
C26 C 0.3511(3) 0.31437(19) 0.60433(14) 0.0559(8) Uani 1 1 d . . . . .
H26A H 0.2562 0.3081 0.5800 0.067 Uiso 1 1 calc R U . . .
C27 C 0.4021(3) 0.39666(16) 0.62350(12) 0.0416(6) Uani 1 1 d . . . . .
H27A H 0.3404 0.4455 0.6119 0.050 Uiso 1 1 calc R U . . .
C28 C 0.5162(2) 0.58571(13) 0.64864(11) 0.0290(5) Uani 1 1 d . . . . .
C29 C 0.5031(3) 0.58803(15) 0.57916(12) 0.0403(6) Uani 1 1 d . . . . .
H29A H 0.5369 0.5392 0.5550 0.048 Uiso 1 1 calc R U . . .
C30 C 0.4432(3) 0.65817(17) 0.54381(14) 0.0497(7) Uani 1 1 d . . . . .
H30A H 0.4347 0.6560 0.4966 0.060 Uiso 1 1 calc R U . . .
C31 C 0.3961(3) 0.73084(17) 0.57692(15) 0.0512(7) Uani 1 1 d . . . . .
H31A H 0.3560 0.7793 0.5530 0.061 Uiso 1 1 calc R U . . .
C32 C 0.4079(3) 0.73214(15) 0.64538(14) 0.0464(7) Uani 1 1 d . . . . .
H32A H 0.3756 0.7818 0.6689 0.056 Uiso 1 1 calc R U . . .
C33 C 0.4672(2) 0.66070(13) 0.68023(13) 0.0350(5) Uani 1 1 d . . . . .
H33A H 0.4745 0.6632 0.7274 0.042 Uiso 1 1 calc R U . . .
H1N1 H 0.680(4) 0.771(2) 0.7021(19) 0.083(12) Uiso 1 1 d . . . . .
H2N2 H 0.997(4) 0.914(2) 0.7716(18) 0.088(11) Uiso 1 1 d . . . . .
H1N2 H 0.857(4) 0.886(2) 0.812(2) 0.092(13) Uiso 1 1 d . . . . .
H2N1 H 0.673(5) 0.804(3) 0.767(2) 0.117(16) Uiso 1 1 d . . . . .

loop_
_atom_site_aniso_label
_atom_site_aniso_U_11
_atom_site_aniso_U_22
_atom_site_aniso_U_33
_atom_site_aniso_U_23
_atom_site_aniso_U_13
_atom_site_aniso_U_12
S1 0.0444(4) 0.0691(5) 0.0459(5) -0.0137(3) 0.0076(3) -0.0155(3)
N1 0.0574(15) 0.0690(16) 0.0427(17) -0.0188(13) 0.0113(13) -0.0249(13)
N2 0.0632(17) 0.0733(17) 0.0500(18) -0.0265(14) 0.0053(14) -0.0213(14)
C1 0.091(2) 0.076(2) 0.070(3) 0.0140(18) 0.028(2) 0.0369(18)
C2 0.103(3) 0.097(3) 0.080(3) 0.042(2) 0.028(2) 0.039(2)
C3 0.073(2) 0.105(3) 0.050(2) 0.0162(19) 0.0226(17) 0.0168(19)
C4 0.0645(19) 0.079(2) 0.060(2) -0.0024(17) 0.0161(16) 0.0177(16)
C5 0.0569(17) 0.0591(17) 0.0457(19) 0.0061(13) 0.0020(14) 0.0084(14)
C6 0.0434(14) 0.0564(16) 0.0360(16) -0.0020(12) -0.0006(11) 0.0009(12)
C7 0.0487(15) 0.0702(18) 0.0411(17) -0.0101(13) 0.0033(12) -0.0124(13)
C8 0.0464(14) 0.0397(13) 0.0386(16) -0.0078(11) 0.0002(11) -0.0036(11)
B1 0.0273(12) 0.0334(13) 0.0302(16) -0.0016(11) -0.0019(10) 0.0017(10)
C10 0.0403(13) 0.0276(11) 0.0291(14) -0.0024(9) -0.0004(10) -0.0040(9)
C11 0.0479(14) 0.0419(13) 0.0355(16) -0.0013(11) 0.0070(11) -0.0056(11)
C12 0.072(2) 0.0551(17) 0.052(2) -0.0108(14) 0.0278(16) -0.0165(14)
C13 0.107(3) 0.0660(19) 0.0291(18) -0.0060(14) 0.0144(17) -0.0331(19)
C14 0.090(2) 0.0573(17) 0.0347(18) 0.0050(13) -0.0131(16) -0.0232(16)
C15 0.0554(16) 0.0444(14) 0.0362(17) 0.0034(11) -0.0041(12) -0.0054(12)
C16 0.0303(11) 0.0294(11) 0.0343(14) 0.0050(9) -0.0027(10) 0.0040(9)
C17 0.0326(12) 0.0388(13) 0.0439(16) -0.0018(11) -0.0044(11) -0.0008(10)
C18 0.0381(14) 0.0416(14) 0.063(2) 0.0057(13) -0.0130(13) -0.0064(11)
C19 0.0279(12) 0.0563(16) 0.063(2) 0.0234(14) -0.0006(13) -0.0026(11)
C20 0.0349(13) 0.0620(16) 0.0361(15) 0.0132(12) 0.0044(11) 0.0086(12)
C21 0.0331(12) 0.0428(13) 0.0357(15) 0.0035(10) -0.0026(10) 0.0013(10)
C22 0.0331(12) 0.0360(12) 0.0270(13) -0.0019(9) 0.0078(9) -0.0029(10)
C23 0.0439(14) 0.0368(13) 0.0450(16) 0.0030(11) 0.0099(11) 0.0001(11)
C24 0.0678(19) 0.0352(14) 0.058(2) 0.0008(12) 0.0267(15) -0.0001(13)
C25 0.087(2) 0.0397(15) 0.062(2) -0.0164(14) 0.0327(17) -0.0225(15)
C26 0.0571(17) 0.0668(19) 0.0442(18) -0.0161(14) 0.0066(13) -0.0250(15)
C27 0.0393(13) 0.0481(14) 0.0377(15) -0.0061(11) 0.0044(11) -0.0061(11)
C28 0.0221(10) 0.0342(12) 0.0306(14) -0.0015(9) 0.0002(9) -0.0025(9)
C29 0.0441(14) 0.0464(14) 0.0306(15) -0.0011(11) 0.0042(11) 0.0053(11)
C30 0.0561(16) 0.0578(16) 0.0348(16) 0.0100(13) -0.0005(12) 0.0032(13)
C31 0.0521(16) 0.0449(15) 0.056(2) 0.0151(13) -0.0074(13) 0.0008(12)
C32 0.0480(15) 0.0319(12) 0.059(2) -0.0029(12) -0.0039(13) 0.0031(11)
C33 0.0330(12) 0.0343(12) 0.0373(15) -0.0028(10) -0.0046(10) -0.0027(10)

loop_
_atom_type_symbol
_atom_type_description
_atom_type_scat_dispersion_real
_atom_type_scat_dispersion_imag
_atom_type_scat_source
C C 0.0033 0.0016 'International Tables Vol C Tables 4.2.6.8 and 6.1.1.4'
H H 0.0000 0.0000 'International Tables Vol C Tables 4.2.6.8 and 6.1.1.4'
N N 0.0061 0.0033 'International Tables Vol C Tables 4.2.6.8 and 6.1.1.4'
B B 0.0013 0.0007 'International Tables Vol C Tables 4.2.6.8 and 6.1.1.4'
S S 0.1246 0.1234 'International Tables Vol C Tables 4.2.6.8 and 6.1.1.4'

loop_
_geom_angle_atom_site_label_1
_geom_angle_atom_site_label_2
_geom_angle_atom_site_label_3
_geom_angle
_geom_angle_site_symmetry_1
_geom_angle_site_symmetry_3
C8 S1 C7 104.05(12) . .
C8 N1 H1N1 126(3) . .
C8 N1 H2N1 117(3) . .
H1N1 N1 H2N1 117(4) . .
C8 N2 H2N2 118(2) . .
C8 N2 H1N2 118(3) . .
H2N2 N2 H1N2 123(3) . .
C6 C1 C2 120.9(3) . .
C6 C1 H1A 119.5 . .
C2 C1 H1A 119.5 . .
C3 C2 C1 119.6(3) . .
C3 C2 H2A 120.2 . .
C1 C2 H2A 120.2 . .
C2 C3 C4 120.4(3) . .
C2 C3 H3A 119.8 . .
C4 C3 H3A 119.8 . .
C3 C4 C5 120.1(3) . .
C3 C4 H4A 119.9 . .
C5 C4 H4A 119.9 . .
C6 C5 C4 120.5(3) . .
C6 C5 H5A 119.7 . .
C4 C5 H5A 119.7 . .
C1 C6 C5 118.4(3) . .
C1 C6 C7 121.2(3) . .
C5 C6 C7 120.4(3) . .
C6 C7 S1 106.24(17) . .
C6 C7 H7A 110.5 . .
S1 C7 H7A 110.5 . .
C6 C7 H7B 110.5 . .
S1 C7 H7B 110.5 . .
H7A C7 H7B 108.7 . .
N1 C8 N2 120.5(3) . .
N1 C8 S1 123.0(2) . .
N2 C8 S1 116.5(2) . .
C28 B1 C10 113.16(18) . .
C28 B1 C16 102.33(17) . .
C10 B1 C16 113.99(18) . .
C28 B1 C22 112.27(18) . .
C10 B1 C22 103.88(17) . .
C16 B1 C22 111.53(18) . .
C15 C10 C11 114.9(2) . .
C15 C10 B1 123.9(2) . .
C11 C10 B1 120.8(2) . .
C12 C11 C10 122.5(3) . .
C12 C11 H11A 118.7 . .
C10 C11 H11A 118.7 . .
C13 C12 C11 120.2(3) . .
C13 C12 H12A 119.9 . .
C11 C12 H12A 119.9 . .
C12 C13 C14 119.6(3) . .
C12 C13 H13A 120.2 . .
C14 C13 H13A 120.2 . .
C13 C14 C15 119.8(3) . .
C13 C14 H14A 120.1 . .
C15 C14 H14A 120.1 . .
C14 C15 C10 123.0(3) . .
C14 C15 H15A 118.5 . .
C10 C15 H15A 118.5 . .
C21 C16 C17 114.7(2) . .
C21 C16 B1 122.02(19) . .
C17 C16 B1 122.5(2) . .
C18 C17 C16 122.9(2) . .
C18 C17 H17A 118.6 . .
C16 C17 H17A 118.6 . .
C19 C18 C17 120.4(2) . .
C19 C18 H18A 119.8 . .
C17 C18 H18A 119.8 . .
C20 C19 C18 118.7(2) . .
C20 C19 H19A 120.6 . .
C18 C19 H19A 120.6 . .
C19 C20 C21 120.7(3) . .
C19 C20 H20A 119.6 . .
C21 C20 H20A 119.6 . .
C20 C21 C16 122.6(2) . .
C20 C21 H21A 118.7 . .
C16 C21 H21A 118.7 . .
C23 C22 C27 114.9(2) . .
C23 C22 B1 120.9(2) . .
C27 C22 B1 124.04(19) . .
C24 C23 C22 123.4(2) . .
C24 C23 H23A 118.3 . .
C22 C23 H23A 118.3 . .
C25 C24 C23 120.5(3) . .
C25 C24 H24A 119.8 . .
C23 C24 H24A 119.8 . .
C24 C25 C26 118.7(2) . .
C24 C25 H25A 120.6 . .
C26 C25 H25A 120.6 . .
C25 C26 C27 120.3(3) . .
C25 C26 H26A 119.8 . .
C27 C26 H26A 119.8 . .
C22 C27 C26 122.3(2) . .
C22 C27 H27A 118.9 . .
C26 C27 H27A 118.9 . .
C33 C28 C29 114.8(2) . .
C33 C28 B1 123.1(2) . .
C29 C28 B1 121.82(19) . .
C30 C29 C28 123.2(2) . .
C30 C29 H29A 118.4 . .
C28 C29 H29A 118.4 . .
C31 C30 C29 120.1(3) . .
C31 C30 H30A 119.9 . .
C29 C30 H30A 119.9 . .
C30 C31 C32 118.9(2) . .
C30 C31 H31A 120.5 . .
C32 C31 H31A 120.5 . .
C31 C32 C33 120.2(2) . .
C31 C32 H32A 119.9 . .
C33 C32 H32A 119.9 . .
C32 C33 C28 122.7(2) . .
C32 C33 H33A 118.6 . .
C28 C33 H33A 118.6 . .

loop_
_geom_bond_atom_site_label_1
_geom_bond_atom_site_label_2
_geom_bond_distance
_geom_bond_site_symmetry_2
S1 C8 1.729(3) .
S1 C7 1.821(3) .
N1 C8 1.299(3) .
N1 H1N1 0.78(4) .
N1 H2N1 0.86(5) .
N2 C8 1.314(3) .
N2 H2N2 0.92(4) .
N2 H1N2 0.84(4) .
C1 C6 1.367(4) .
C1 C2 1.386(5) .
C1 H1A 0.9500 .
C2 C3 1.350(5) .
C2 H2A 0.9500 .
C3 C4 1.359(4) .
C3 H3A 0.9500 .
C4 C5 1.376(4) .
C4 H4A 0.9500 .
C5 C6 1.375(4) .
C5 H5A 0.9500 .
C6 C7 1.511(4) .
C7 H7A 0.9900 .
C7 H7B 0.9900 .
B1 C28 1.639(3) .
B1 C10 1.641(4) .
B1 C16 1.642(3) .
B1 C22 1.652(3) .
C10 C15 1.392(3) .
C10 C11 1.401(3) .
C11 C12 1.387(4) .
C11 H11A 0.9500 .
C12 C13 1.368(4) .
C12 H12A 0.9500 .
C13 C14 1.369(5) .
C13 H13A 0.9500 .
C14 C15 1.390(4) .
C14 H14A 0.9500 .
C15 H15A 0.9500 .
C16 C21 1.401(3) .
C16 C17 1.402(3) .
C17 C18 1.387(3) .
C17 H17A 0.9500 .
C18 C19 1.378(4) .
C18 H18A 0.9500 .
C19 C20 1.370(4) .
C19 H19A 0.9500 .
C20 C21 1.390(3) .
C20 H20A 0.9500 .
C21 H21A 0.9500 .
C22 C23 1.396(3) .
C22 C27 1.396(3) .
C23 C24 1.377(3) .
C23 H23A 0.9500 .
C24 C25 1.367(4) .
C24 H24A 0.9500 .
C25 C26 1.381(4) .
C25 H25A 0.9500 .
C26 C27 1.396(3) .
C26 H26A 0.9500 .
C27 H27A 0.9500 .
C28 C33 1.396(3) .
C28 C29 1.399(3) .
C29 C30 1.387(3) .
C29 H29A 0.9500 .
C30 C31 1.376(4) .
C30 H30A 0.9500 .
C31 C32 1.378(4) .
C31 H31A 0.9500 .
C32 C33 1.396(3) .
C32 H32A 0.9500 .
C33 H33A 0.9500 .

loop_
_geom_torsion_atom_site_label_1
_geom_torsion_atom_site_label_2
_geom_torsion_atom_site_label_3
_geom_torsion_atom_site_label_4
_geom_torsion
_geom_torsion_site_symmetry_1
_geom_torsion_site_symmetry_2
_geom_torsion_site_symmetry_3
_geom_torsion_site_symmetry_4
C6 C1 C2 C3 -1.3(6) . . . .
C1 C2 C3 C4 1.1(6) . . . .
C2 C3 C4 C5 -0.8(6) . . . .
C3 C4 C5 C6 0.5(5) . . . .
C2 C1 C6 C5 1.0(5) . . . .
C2 C1 C6 C7 -179.8(3) . . . .
C4 C5 C6 C1 -0.6(4) . . . .
C4 C5 C6 C7 -179.8(3) . . . .
C1 C6 C7 S1 -87.7(3) . . . .
C5 C6 C7 S1 91.4(3) . . . .
C8 S1 C7 C6 168.61(18) . . . .
C7 S1 C8 N1 7.7(3) . . . .
C7 S1 C8 N2 -172.4(2) . . . .
C28 B1 C10 C15 -143.1(2) . . . .
C16 B1 C10 C15 -26.7(3) . . . .
C22 B1 C10 C15 94.8(2) . . . .
C28 B1 C10 C11 43.9(3) . . . .
C16 B1 C10 C11 160.27(19) . . . .
C22 B1 C10 C11 -78.2(2) . . . .
C15 C10 C11 C12 1.5(3) . . . .
B1 C10 C11 C12 175.1(2) . . . .
C10 C11 C12 C13 -0.8(4) . . . .
C11 C12 C13 C14 -0.1(4) . . . .
C12 C13 C14 C15 0.2(4) . . . .
C13 C14 C15 C10 0.6(4) . . . .
C11 C10 C15 C14 -1.4(3) . . . .
B1 C10 C15 C14 -174.8(2) . . . .
C28 B1 C16 C21 -86.0(2) . . . .
C10 B1 C16 C21 151.5(2) . . . .
C22 B1 C16 C21 34.2(3) . . . .
C28 B1 C16 C17 83.7(2) . . . .
C10 B1 C16 C17 -38.8(3) . . . .
C22 B1 C16 C17 -156.1(2) . . . .
C21 C16 C17 C18 0.6(3) . . . .
B1 C16 C17 C18 -169.8(2) . . . .
C16 C17 C18 C19 -0.1(4) . . . .
C17 C18 C19 C20 -0.4(4) . . . .
C18 C19 C20 C21 0.3(4) . . . .
C19 C20 C21 C16 0.2(4) . . . .
C17 C16 C21 C20 -0.7(3) . . . .
B1 C16 C21 C20 169.8(2) . . . .
C28 B1 C22 C23 163.5(2) . . . .
C10 B1 C22 C23 -73.9(2) . . . .
C16 B1 C22 C23 49.3(3) . . . .
C28 B1 C22 C27 -22.5(3) . . . .
C10 B1 C22 C27 100.1(2) . . . .
C16 B1 C22 C27 -136.7(2) . . . .
C27 C22 C23 C24 0.5(4) . . . .
B1 C22 C23 C24 175.0(2) . . . .
C22 C23 C24 C25 -0.8(4) . . . .
C23 C24 C25 C26 0.7(4) . . . .
C24 C25 C26 C27 -0.4(4) . . . .
C23 C22 C27 C26 -0.1(3) . . . .
B1 C22 C27 C26 -174.4(2) . . . .
C25 C26 C27 C22 0.1(4) . . . .
C10 B1 C28 C33 23.1(3) . . . .
C16 B1 C28 C33 -100.0(2) . . . .
C22 B1 C28 C33 140.3(2) . . . .
C10 B1 C28 C29 -163.0(2) . . . .
C16 B1 C28 C29 73.9(2) . . . .
C22 B1 C28 C29 -45.8(3) . . . .
C33 C28 C29 C30 -1.3(3) . . . .
B1 C28 C29 C30 -175.6(2) . . . .
C28 C29 C30 C31 1.4(4) . . . .
C29 C30 C31 C32 -0.7(4) . . . .
C30 C31 C32 C33 0.2(4) . . . .
C31 C32 C33 C28 -0.2(4) . . . .
C29 C28 C33 C32 0.7(3) . . . .
B1 C28 C33 C32 175.0(2) . . . .
